data_2016408
loop_
_publ_author_name
'Lennartson, Anders '
'H\%akansson, Mikael'

_publ_section_title
;
 Investigation of commercial sodium cacodylate trihydrate:
 penta-\m-aqua-disodium(I) bis(dimethylarsenate) and
 di-\m-aqua-bis[triaquasodium(I)] bis(dimethylarsenate)
;
_journal_coeditor_code SF3063
_journal_issue 1
_journal_name_full 'Acta Crystallographica Section C'
_journal_page_first m13
_journal_page_last m16
_journal_paper_doi 10.1107/S0108270107055151
_journal_volume 64
_journal_year 2008
_chemical_formula_iupac '[Na2 (H2 O1)8] (C2 H6 As O2)2'
_chemical_formula_moiety 'H16 Na2 O8 2+, 2(C2 H6 As O2 -)'
_chemical_formula_sum 'C4 H28 As2 Na2 O12'
_chemical_formula_weight 464.08
_chemical_name_common 'sodium cacodylate tetrahydrate'
_chemical_name_systematic 'di-\m-aqua-bis[triaquasodium(I)] bis(dimethylarsenate)'
_space_group_IT_number 15
_symmetry_cell_setting monoclinic
_symmetry_space_group_name_Hall '-C 2yc'
_symmetry_space_group_name_H-M 'C 1 2/c 1'
_atom_sites_solution_hydrogens geom
_atom_sites_solution_primary direct
_atom_sites_solution_secondary difmap
_audit_creation_method SHELXL-97
_cell_angle_alpha 90.00
_cell_angle_beta 109.907(8)
_cell_angle_gamma 90.00
_cell_formula_units_Z 4
_cell_length_a 11.516(3)
_cell_length_b 8.838(2)
_cell_length_c 19.635(5)
_cell_measurement_reflns_used 5714
_cell_measurement_temperature 303(2)
_cell_measurement_theta_max 25.50
_cell_measurement_theta_min 2.21
_cell_volume 1879.0(8)
_computing_cell_refinement 'CrystalClear (Rigaku, 2000)'
_computing_data_collection 'CrystalClear (Rigaku, 2000)'
_computing_data_reduction 'CrystalClear (Rigaku, 2000)'
_computing_molecular_graphics 'ORTEP-3 (Farrugia, 1997) and PLATON (Spek, 2003)'
_computing_publication_material 'SHELXL97 (Sheldrick, 1997)'
_computing_structure_refinement 'SHELXL97 (Sheldrick, 1997)'
_computing_structure_solution 'SIR92 (Altomare <i>et al.</i>,  1993)'
_diffrn_ambient_temperature 303(2)
_diffrn_detector_area_resol_mean 105
_diffrn_measured_fraction_theta_full 0.941
_diffrn_measured_fraction_theta_max 0.944
_diffrn_measurement_device_type 'Rigaku R-AXIS IIc image-plate system'
_diffrn_measurement_method \f
_diffrn_radiation_monochromator graphite
_diffrn_radiation_type MoK\a
_diffrn_radiation_wavelength 0.71073
_diffrn_reflns_av_R_equivalents 0.0319
_diffrn_reflns_av_sigmaI/netI 0.0261
_diffrn_reflns_limit_h_max 13
_diffrn_reflns_limit_h_min -13
_diffrn_reflns_limit_k_max 10
_diffrn_reflns_limit_k_min -10
_diffrn_reflns_limit_l_max 23
_diffrn_reflns_limit_l_min -23
_diffrn_reflns_number 5714
_diffrn_reflns_theta_full 25.00
_diffrn_reflns_theta_max 25.50
_diffrn_reflns_theta_min 2.21
_diffrn_standards_decay_% 'not measured'
_diffrn_standards_interval_count 0
_diffrn_standards_interval_time 0
_diffrn_standards_number 0
_exptl_absorpt_coefficient_mu 3.646
_exptl_absorpt_correction_T_max 0.696
_exptl_absorpt_correction_T_min 0.373
_exptl_absorpt_correction_type multi-scan
_exptl_absorpt_process_details '(CrystalClear; Rigaku, 2000)'
_exptl_crystal_colour colourless
_exptl_crystal_density_diffrn 1.640
_exptl_crystal_density_method 'not measured'
_exptl_crystal_description block
_exptl_crystal_F_000 944
_exptl_crystal_size_max 0.25
_exptl_crystal_size_mid 0.15
_exptl_crystal_size_min 0.10
_refine_diff_density_max 0.278
_refine_diff_density_min -0.195
_refine_ls_extinction_method none
_refine_ls_goodness_of_fit_ref 1.001
_refine_ls_hydrogen_treatment refall
_refine_ls_matrix_type full
_refine_ls_number_parameters 125
_refine_ls_number_reflns 1652
_refine_ls_number_restraints 0
_refine_ls_restrained_S_all 1.001
_refine_ls_R_factor_all 0.0202
_refine_ls_R_factor_gt 0.0177
_refine_ls_shift/su_max 0.001
_refine_ls_shift/su_mean 0.000
_refine_ls_structure_factor_coef Fsqd
_refine_ls_weighting_details 'calc w=1/[\s^2^(Fo^2^)+(0.0278P)^2^+0.0000P] where P=(Fo^2^+2Fc^2^)/3'
_refine_ls_weighting_scheme calc
_refine_ls_wR_factor_gt 0.0432
_refine_ls_wR_factor_ref 0.0438
_reflns_number_gt 1517
_reflns_number_total 1652
_reflns_threshold_expression >2sigma(I)
_cod_data_source_file sf3063.cif
_cod_data_source_block II
_cod_depositor_comments
;
The following automatic conversions were performed:

'_chemical_melting_point' value 'not measured' was changed to '?' -
the value is undefined or not given.

Automatic conversion script
Id: cif_fix_values 1646 2011-03-28 12:23:43Z adriana 

The following automatic conversions were performed:

'_chemical_melting_point' value 'not measured' was changed to '?' -
the value is undefined or not given.

Automatic conversion script
Id: cif_fix_values 1715 2011-07-08 13:25:40Z adriana 
;
_cod_original_cell_volume 1879.1(8)
_cod_original_sg_symbol_H-M 'C 2/c'
_cod_database_code 2016408
_cod_database_fobs_code 2016408

loop_
_symmetry_equiv_pos_as_xyz
'x, y, z'
'-x, y, -z+1/2'
'x+1/2, y+1/2, z'
'-x+1/2, y+1/2, -z+1/2'
'-x, -y, -z'
'x, -y, z-1/2'
'-x+1/2, -y+1/2, -z'
'x+1/2, -y+1/2, z-1/2'

loop_
_atom_site_type_symbol
_atom_site_label
_atom_site_fract_x
_atom_site_fract_y
_atom_site_fract_z
_atom_site_U_iso_or_equiv
_atom_site_adp_type
_atom_site_calc_flag
_atom_site_refinement_flags
_atom_site_occupancy
C C1 0.1060(2) 1.04565(19) 0.17722(11) 0.0425(4) Uani d . 1
H H1A 0.1371 1.1313 0.1588 0.064 Uiso calc R 1
H H1B 0.1294 1.0538 0.2289 0.064 Uiso calc R 1
H H1C 0.0176 1.0430 0.1561 0.064 Uiso calc R 1
C C2 0.34923(17) 0.8666(2) 0.19694(11) 0.0383(4) Uani d . 1
H H2A 0.3817 0.9539 0.1805 0.057 Uiso calc R 1
H H2B 0.3832 0.7767 0.1837 0.057 Uiso calc R 1
H H2C 0.3711 0.8706 0.2487 0.057 Uiso calc R 1
O O1 0.11507(11) 0.71695(12) 0.18493(6) 0.0275(2) Uani d . 1
O O2 0.13842(10) 0.85626(10) 0.06215(6) 0.0243(2) Uani d . 1
O O3 0.13255(14) 0.76248(17) 0.33138(8) 0.0424(3) Uani d . 1
O O4 0.33169(13) 1.08614(14) 0.50682(8) 0.0355(3) Uani d . 1
O O5 0.37936(13) 0.64835(14) 0.50201(7) 0.0277(3) Uani d . 1
O O6 0.41984(15) 0.94080(17) 0.38455(9) 0.0394(3) Uani d . 1
Na Na1 0.27390(6) 0.86194(6) 0.43443(4) 0.02757(16) Uani d . 1
As As1 0.173618(13) 0.863667(15) 0.153124(7) 0.01910(8) Uani d . 1
H H3A 0.137(2) 0.746(3) 0.2950(14) 0.055(8) Uiso d . 1
H H3B 0.068(3) 0.753(3) 0.3327(13) 0.055(8) Uiso d . 1
H H4A 0.276(3) 1.109(3) 0.5193(16) 0.058(8) Uiso d . 1
H H4B 0.342(2) 1.162(3) 0.4851(15) 0.060(8) Uiso d . 1
H H5A 0.371(2) 0.570(3) 0.4824(12) 0.038(6) Uiso d . 1
H H5B 0.449(2) 0.658(2) 0.5194(13) 0.037(6) Uiso d . 1
H H6A 0.411(2) 1.013(3) 0.3684(13) 0.043(7) Uiso d . 1
H H6B 0.492(3) 0.940(3) 0.4146(16) 0.068(8) Uiso d . 1

loop_
_atom_site_aniso_label
_atom_site_aniso_U_11
_atom_site_aniso_U_22
_atom_site_aniso_U_33
_atom_site_aniso_U_12
_atom_site_aniso_U_13
_atom_site_aniso_U_23
C1 0.0568(12) 0.0292(8) 0.0532(11) 0.0011(8) 0.0339(10) -0.0085(8)
C2 0.0247(9) 0.0536(12) 0.0328(9) -0.0058(7) 0.0049(7) 0.0064(7)
O1 0.0321(6) 0.0273(5) 0.0286(6) -0.0053(5) 0.0173(5) -0.0002(4)
O2 0.0264(6) 0.0286(6) 0.0187(5) 0.0019(4) 0.0087(5) 0.0001(4)
O3 0.0286(8) 0.0722(10) 0.0284(7) -0.0055(6) 0.0124(6) -0.0105(6)
O4 0.0425(8) 0.0281(6) 0.0454(7) 0.0008(6) 0.0273(6) 0.0016(6)
O5 0.0216(7) 0.0292(7) 0.0309(6) 0.0001(5) 0.0072(5) -0.0046(5)
O6 0.0408(9) 0.0373(8) 0.0465(8) 0.0009(6) 0.0234(7) 0.0092(7)
Na1 0.0288(4) 0.0281(3) 0.0274(3) 0.0001(2) 0.0116(3) 0.0005(2)
As1 0.01939(11) 0.02204(11) 0.01779(11) -0.00102(5) 0.00883(7) -0.00146(5)

loop_
_atom_type_symbol
_atom_type_description
_atom_type_scat_dispersion_real
_atom_type_scat_dispersion_imag
_atom_type_scat_source
C C 0.0033 0.0016 'International Tables Vol C Tables 4.2.6.8 and 6.1.1.4'
H H 0.0000 0.0000 'International Tables Vol C Tables 4.2.6.8 and 6.1.1.4'
O O 0.0106 0.0060 'International Tables Vol C Tables 4.2.6.8 and 6.1.1.4'
Na Na 0.0362 0.0249 'International Tables Vol C Tables 4.2.6.8 and 6.1.1.4'
As As 0.0499 2.0058 'International Tables Vol C Tables 4.2.6.8 and 6.1.1.4'

loop_
_geom_angle_atom_site_label_1
_geom_angle_atom_site_label_2
_geom_angle_atom_site_label_3
_geom_angle_site_symmetry_1
_geom_angle_site_symmetry_3
_geom_angle
As1 C1 H1A . . 109.5
As1 C1 H1B . . 109.5
H1A C1 H1B . . 109.5
As1 C1 H1C . . 109.5
H1A C1 H1C . . 109.5
H1B C1 H1C . . 109.5
As1 C2 H2A . . 109.5
As1 C2 H2B . . 109.5
H2A C2 H2B . . 109.5
As1 C2 H2C . . 109.5
H2A C2 H2C . . 109.5
H2B C2 H2C . . 109.5
Na1 O3 H3A . . 131(2)
Na1 O3 H3B . . 115.0(19)
H3A O3 H3B . . 114(3)
Na1 O4 H4A . . 108.0(18)
Na1 O4 H4B . . 115(2)
H4A O4 H4B . . 103(2)
Na1 O5 Na1 . 7_566 89.66(5)
Na1 O5 H5A . . 118.1(16)
Na1 O5 H5A 7_566 . 103.1(16)
Na1 O5 H5B . . 114.9(15)
Na1 O5 H5B 7_566 . 126.6(17)
H5A O5 H5B . . 105(2)
Na1 O6 H6A . . 116.2(19)
Na1 O6 H6B . . 112.8(19)
H6A O6 H6B . . 107(3)
O3 Na1 O6 . . 98.10(7)
O3 Na1 O5 . . 105.12(6)
O6 Na1 O5 . . 99.64(6)
O3 Na1 O4 . . 144.03(6)
O6 Na1 O4 . . 84.68(6)
O5 Na1 O4 . . 109.75(6)
O3 Na1 O5 . 7_566 90.97(6)
O6 Na1 O5 . 7_566 164.22(5)
O5 Na1 O5 . 7_566 90.34(5)
O4 Na1 O5 . 7_566 80.43(5)
O3 Na1 Na1 . 7_566 101.16(5)
O6 Na1 Na1 . 7_566 144.33(6)
O5 Na1 Na1 . 7_566 46.33(4)
O4 Na1 Na1 . 7_566 96.58(5)
O5 Na1 Na1 7_566 7_566 44.01(3)
O1 As1 O2 . . 112.39(5)
O1 As1 C2 . . 109.94(7)
O2 As1 C2 . . 108.19(8)
O1 As1 C1 . . 107.96(8)
O2 As1 C1 . . 108.77(7)
C2 As1 C1 . . 109.56(9)

loop_
_geom_bond_atom_site_label_1
_geom_bond_atom_site_label_2
_geom_bond_distance
C1 As1 1.9152(17)
C1 H1A 0.9600
C1 H1B 0.9600
C1 H1C 0.9600
C2 As1 1.9095(19)
C2 H2A 0.9600
C2 H2B 0.9600
C2 H2C 0.9600
O1 As1 1.6771(10)
O2 As1 1.6931(12)
O3 Na1 2.2965(16)
O3 H3A 0.75(3)
O3 H3B 0.75(3)
O4 Na1 2.3969(15)
O4 H4A 0.78(3)
O4 H4B 0.82(3)
O5 Na1 2.3878(14)
O5 H5A 0.78(2)
O5 H5B 0.76(2)
O6 Na1 2.3218(15)
O6 H6A 0.71(2)
O6 H6B 0.84(3)

loop_
_geom_hbond_atom_site_label_D
_geom_hbond_atom_site_label_H
_geom_hbond_atom_site_label_A
_geom_hbond_site_symmetry_A
_geom_hbond_distance_DH
_geom_hbond_distance_HA
_geom_hbond_distance_DA
_geom_hbond_angle_DHA
O3 H3A O1 . 0.75(3) 2.104 2.842(2) 168.65
O3 H3B O1 2_555 0.75(3) 2.045 2.788(2) 168.71
O4 H4A O2 6_576 0.78(3) 2.059 2.835(2) 171.69
O4 H4B O2 4_555 0.82(3) 2.005 2.823(2) 175.19
O5 H5A O2 4_545 0.78(2) 2.070 2.849(2) 175.02
O5 H5B O2 8_566 0.76(2) 2.061 2.810(2) 169.77
O6 H6A O1 4_555 0.71(2) 2.053 2.758(2) 176.06
O6 H6B O4 5_676 0.84(3) 2.101 2.939(2) 173.91
